data_2235704
loop_
_publ_author_name
'Han, Xin-Yi'
'Shi, Ya-Bin'
'Shen, Hong'
'Bai, Shu-Yuan'
'Wang, Hai-Bo'

_publ_section_title
;
 5-Nitro-1-benzofuran-2(3<i>H</i>)-one
;
_journal_coeditor_code YK2051
_journal_issue 7
_journal_name_full 'Acta Crystallographica Section E'
_journal_page_first o2029
_journal_paper_doi 10.1107/S1600536812025093
_journal_volume 68
_journal_year 2012
_chemical_formula_iupac 'C8 H5 N O4'
_chemical_formula_moiety 'C8 H5 N O4'
_chemical_formula_sum 'C8 H5 N O4'
_chemical_formula_weight 179.13
_chemical_melting_point 453
_chemical_name_systematic
;
5-Nitro-1-benzofuran-2(3<i>H</i>)-one
;
_space_group_IT_number 14
_symmetry_cell_setting monoclinic
_symmetry_space_group_name_Hall '-P 2ybc'
_symmetry_space_group_name_H-M 'P 1 21/c 1'
_atom_sites_solution_hydrogens geom
_atom_sites_solution_primary direct
_atom_sites_solution_secondary difmap
_audit_creation_method SHELXL-97
_cell_angle_alpha 90.00
_cell_angle_beta 93.45(3)
_cell_angle_gamma 90.00
_cell_formula_units_Z 4
_cell_length_a 7.4510(15)
_cell_length_b 8.9150(18)
_cell_length_c 11.249(2)
_cell_measurement_reflns_used 25
_cell_measurement_temperature 293(2)
_cell_measurement_theta_max 14
_cell_measurement_theta_min 10
_cell_volume 745.9(3)
_computing_cell_refinement 'CAD-4 EXPRESS (Enraf--Nonius, 1993)'
_computing_data_collection 'CAD-4 EXPRESS (Enraf--Nonius, 1993)'
_computing_data_reduction 'XCAD4 (Harms & Wocadlo, 1996)'
_computing_molecular_graphics 'SHELXTL (Sheldrick, 2008)'
_computing_publication_material 'PLATON (Spek, 2009)'
_computing_structure_refinement 'SHELXL97 (Sheldrick, 2008)'
_computing_structure_solution 'SHELXS97 (Sheldrick, 2008)'
_diffrn_ambient_temperature 293(2)
_diffrn_measured_fraction_theta_full 1.000
_diffrn_measured_fraction_theta_max 1.000
_diffrn_measurement_device_type 'Enraf--Nonius CAD-4'
_diffrn_measurement_method \w/2\q
_diffrn_radiation_monochromator graphite
_diffrn_radiation_source 'fine-focus sealed tube'
_diffrn_radiation_type MoK\a
_diffrn_radiation_wavelength 0.71073
_diffrn_reflns_av_R_equivalents 0.0390
_diffrn_reflns_av_sigmaI/netI 0.0268
_diffrn_reflns_limit_h_max 8
_diffrn_reflns_limit_h_min 0
_diffrn_reflns_limit_k_max 10
_diffrn_reflns_limit_k_min -4
_diffrn_reflns_limit_l_max 13
_diffrn_reflns_limit_l_min -13
_diffrn_reflns_number 2234
_diffrn_reflns_theta_full 25.38
_diffrn_reflns_theta_max 25.38
_diffrn_reflns_theta_min 2.74
_diffrn_standards_decay_% 1
_diffrn_standards_interval_count 200
_diffrn_standards_interval_time 7200
_diffrn_standards_number 3
_exptl_absorpt_coefficient_mu 0.131
_exptl_absorpt_correction_T_max 0.9870
_exptl_absorpt_correction_T_min 0.9617
_exptl_absorpt_correction_type psi-scan
_exptl_absorpt_process_details '(North <i>et al.</i>, 1968)'
_exptl_crystal_colour yellow
_exptl_crystal_density_diffrn 1.595
_exptl_crystal_density_method 'not measured'
_exptl_crystal_description block
_exptl_crystal_F_000 368
_exptl_crystal_size_max 0.30
_exptl_crystal_size_mid 0.20
_exptl_crystal_size_min 0.10
_refine_diff_density_max 0.216
_refine_diff_density_min -0.202
_refine_ls_extinction_coef 0.032(7)
_refine_ls_extinction_expression Fc^*^=kFc[1+0.001xFc^2^\l^3^/sin(2\q)]^-1/4^
_refine_ls_extinction_method SHELXL
_refine_ls_goodness_of_fit_ref 1.001
_refine_ls_hydrogen_treatment constr
_refine_ls_matrix_type full
_refine_ls_number_parameters 119
_refine_ls_number_reflns 1362
_refine_ls_number_restraints 0
_refine_ls_restrained_S_all 1.001
_refine_ls_R_factor_all 0.0598
_refine_ls_R_factor_gt 0.0459
_refine_ls_shift/su_max 0.000
_refine_ls_shift/su_mean 0.000
_refine_ls_structure_factor_coef Fsqd
_refine_ls_weighting_details 'calc w=1/[\s^2^(Fo^2^)+(0.1000P)^2^+0.0450P] where P=(Fo^2^+2Fc^2^)/3'
_refine_ls_weighting_scheme calc
_refine_ls_wR_factor_gt 0.1304
_refine_ls_wR_factor_ref 0.1463
_reflns_number_gt 1063
_reflns_number_total 1362
_reflns_threshold_expression >2sigma(I)
_cod_data_source_file yk2051.cif
_cod_data_source_block I
_cod_original_sg_symbol_H-M 'P 21/c'
_cod_database_code 2235704
_cod_database_fobs_code 2235704

loop_
_symmetry_equiv_pos_as_xyz
'x, y, z'
'-x, y+1/2, -z+1/2'
'-x, -y, -z'
'x, -y-1/2, z-1/2'

loop_
_atom_site_type_symbol
_atom_site_label
_atom_site_fract_x
_atom_site_fract_y
_atom_site_fract_z
_atom_site_U_iso_or_equiv
_atom_site_adp_type
_atom_site_calc_flag
_atom_site_refinement_flags
_atom_site_occupancy
_atom_site_symmetry_multiplicity
N N 0.8821(2) 0.70812(19) 1.15062(16) 0.0546(5) Uani d . 1 1
O O2 0.6163(2) 0.01034(17) 0.87673(13) 0.0722(5) Uani d . 1 1
C C2 0.6559(3) 0.1292(2) 0.91761(18) 0.0539(5) Uani d . 1 1
O O1 0.62020(18) 0.25817(15) 0.85172(12) 0.0545(4) Uani d . 1 1
C C8 0.6802(2) 0.3797(2) 0.91898(15) 0.0433(5) Uani d . 1 1
O O3 0.9499(2) 0.67114(19) 1.24720(15) 0.0811(6) Uani d . 1 1
C C9 0.7562(2) 0.33732(19) 1.02933(14) 0.0404(5) Uani d . 1 1
O O4 0.8753(3) 0.83771(18) 1.11869(17) 0.1003(7) Uani d . 1 1
C C3 0.7447(3) 0.1713(2) 1.03692(16) 0.0535(5) Uani d . 1 1
H H3A 0.6724 0.1404 1.1015 0.064 Uiso calc R 1 1
H H3B 0.8632 0.1266 1.0482 0.064 Uiso calc R 1 1
C C7 0.6656(3) 0.5261(2) 0.88133(16) 0.0510(5) Uani d . 1 1
H H7A 0.6133 0.5509 0.8068 0.061 Uiso calc R 1 1
C C6 0.7322(2) 0.6344(2) 0.95957(16) 0.0499(5) Uani d . 1 1
H H6A 0.7259 0.7352 0.9385 0.060 Uiso calc R 1 1
C C5 0.8087(2) 0.59213(19) 1.06991(15) 0.0426(5) Uani d . 1 1
C C4 0.8230(2) 0.4451(2) 1.10729(15) 0.0417(5) Uani d . 1 1
H H4A 0.8755 0.4201 1.1818 0.050 Uiso calc R 1 1

loop_
_atom_site_aniso_label
_atom_site_aniso_U_11
_atom_site_aniso_U_22
_atom_site_aniso_U_33
_atom_site_aniso_U_12
_atom_site_aniso_U_13
_atom_site_aniso_U_23
N 0.0607(10) 0.0423(10) 0.0606(11) -0.0029(7) 0.0005(8) -0.0091(8)
O2 0.0933(12) 0.0518(10) 0.0695(9) -0.0181(8) -0.0122(8) -0.0149(8)
C2 0.0595(11) 0.0472(11) 0.0541(11) -0.0113(9) -0.0035(9) -0.0039(9)
O1 0.0621(8) 0.0549(9) 0.0445(8) -0.0074(6) -0.0134(6) -0.0041(6)
C8 0.0433(9) 0.0457(11) 0.0401(9) -0.0042(8) -0.0045(7) -0.0030(7)
O3 0.1034(13) 0.0622(10) 0.0728(10) -0.0035(9) -0.0338(9) -0.0167(8)
C9 0.0400(9) 0.0397(9) 0.0405(9) -0.0032(7) -0.0051(7) 0.0012(7)
O4 0.170(2) 0.0362(9) 0.0916(13) -0.0105(10) -0.0194(12) -0.0042(9)
C3 0.0669(12) 0.0421(10) 0.0495(10) -0.0091(9) -0.0121(9) 0.0013(8)
C7 0.0555(11) 0.0544(12) 0.0418(9) 0.0021(9) -0.0089(8) 0.0076(8)
C6 0.0540(11) 0.0416(10) 0.0540(11) 0.0044(8) 0.0021(8) 0.0069(8)
C5 0.0394(9) 0.0399(10) 0.0483(10) 0.0002(7) -0.0004(7) -0.0032(8)
C4 0.0419(9) 0.0421(10) 0.0402(9) -0.0017(7) -0.0060(7) 0.0005(7)

loop_
_atom_type_symbol
_atom_type_description
_atom_type_scat_dispersion_real
_atom_type_scat_dispersion_imag
_atom_type_scat_source
C C 0.0033 0.0016 'International Tables Vol C Tables 4.2.6.8 and 6.1.1.4'
H H 0.0000 0.0000 'International Tables Vol C Tables 4.2.6.8 and 6.1.1.4'
N N 0.0061 0.0033 'International Tables Vol C Tables 4.2.6.8 and 6.1.1.4'
O O 0.0106 0.0060 'International Tables Vol C Tables 4.2.6.8 and 6.1.1.4'

loop_
_geom_angle_atom_site_label_1
_geom_angle_atom_site_label_2
_geom_angle_atom_site_label_3
_geom_angle
O4 N O3 122.14(18)
O4 N C5 118.95(17)
O3 N C5 118.91(17)
O2 C2 O1 119.93(17)
O2 C2 C3 130.8(2)
O1 C2 C3 109.23(15)
C8 O1 C2 108.23(13)
C7 C8 O1 124.00(15)
C7 C8 C9 123.75(17)
O1 C8 C9 112.24(15)
C4 C9 C8 119.60(16)
C4 C9 C3 132.86(15)
C8 C9 C3 107.55(15)
C9 C3 C2 102.75(15)
C9 C3 H3A 111.2
C2 C3 H3A 111.2
C9 C3 H3B 111.2
C2 C3 H3B 111.2
H3A C3 H3B 109.1
C8 C7 C6 116.70(17)
C8 C7 H7A 121.6
C6 C7 H7A 121.6
C7 C6 C5 119.61(17)
C7 C6 H6A 120.2
C5 C6 H6A 120.2
C4 C5 C6 123.47(16)
C4 C5 N 117.66(16)
C6 C5 N 118.85(16)
C9 C4 C5 116.86(16)
C9 C4 H4A 121.6
C5 C4 H4A 121.6

loop_
_geom_bond_atom_site_label_1
_geom_bond_atom_site_label_2
_geom_bond_distance
N O4 1.210(2)
N O3 1.216(2)
N C5 1.460(2)
O2 C2 1.185(2)
C2 O1 1.385(2)
C2 C3 1.508(3)
O1 C8 1.380(2)
C8 C7 1.374(2)
C8 C9 1.385(2)
C9 C4 1.374(2)
C9 C3 1.485(2)
C3 H3A 0.9700
C3 H3B 0.9700
C7 C6 1.379(3)
C7 H7A 0.9300
C6 C5 1.387(2)
C6 H6A 0.9300
C5 C4 1.378(3)
C4 H4A 0.9300

loop_
_geom_hbond_atom_site_label_D
_geom_hbond_atom_site_label_H
_geom_hbond_atom_site_label_A
_geom_hbond_site_symmetry_A
_geom_hbond_distance_DH
_geom_hbond_distance_HA
_geom_hbond_distance_DA
_geom_hbond_angle_DHA
_geom_hbond_publ_flag
C3 H3A O2 3_657 0.9700 2.5600 3.334(3) 137.00 yes

loop_
_geom_torsion_atom_site_label_1
_geom_torsion_atom_site_label_2
_geom_torsion_atom_site_label_3
_geom_torsion_atom_site_label_4
_geom_torsion
O2 C2 O1 C8 -179.61(18)
C3 C2 O1 C8 0.4(2)
C2 O1 C8 C7 -179.64(16)
C2 O1 C8 C9 0.0(2)
C7 C8 C9 C4 -0.5(3)
O1 C8 C9 C4 179.89(14)
C7 C8 C9 C3 179.23(17)
O1 C8 C9 C3 -0.40(19)
C4 C9 C3 C2 -179.74(18)
C8 C9 C3 C2 0.61(18)
O2 C2 C3 C9 179.4(2)
O1 C2 C3 C9 -0.6(2)
O1 C8 C7 C6 179.91(16)
C9 C8 C7 C6 0.3(3)
C8 C7 C6 C5 -0.1(3)
C7 C6 C5 C4 0.1(3)
C7 C6 C5 N 178.69(16)
O4 N C5 C4 178.15(17)
O3 N C5 C4 -1.0(2)
O4 N C5 C6 -0.5(3)
O3 N C5 C6 -179.70(17)
C8 C9 C4 C5 0.4(2)
C3 C9 C4 C5 -179.21(17)
C6 C5 C4 C9 -0.2(3)
N C5 C4 C9 -178.85(14)

loop_
_cod_related_entry_id
_cod_related_entry_database
_cod_related_entry_code
1 ChemSpider 523032
